data_7248910
loop_
_publ_author_name
'Tawfeek, Hendawy N.'
'Abdelmoez, Alshaimaa'
'Dahlous, Kholood A.'
'Youssif, Bahaa G. M.'
'Br\"ase, Stefan'
'Rissanen, Kari'
'Nieger, Martin'
'El-Sheref, Essmat M.'

_publ_section_title
;
 Convenient synthesis and X-ray determination of
 2-amino-6H-1,3,4-thiadiazin-3-ium bromides endowed with antiproliferative
 activity
;
_journal_issue 25
_journal_name_full 'RSC Advances'
_journal_page_first 17866
_journal_page_last 17876
_journal_paper_doi 10.1039/D4RA02531H
_journal_volume 14
_journal_year 2024
_chemical_formula_moiety 'C15 H14 N3 S, Br'
_chemical_formula_sum 'C15 H14 Br N3 S'
_chemical_formula_weight 348.26
_chemical_name_systematic
;
5-phenyl-2-(phenylamino)-6H-1,3,4-thiadiazin-3-ium
;
_space_group_crystal_system monoclinic
_space_group_IT_number 14
_space_group_name_Hall '-P 2yn'
_space_group_name_H-M_alt 'P 1 21/n 1'
_atom_sites_solution_hydrogens difmap
_atom_sites_solution_primary dual
_atom_sites_solution_secondary difmap
_audit_creation_method SHELXL-2014/7
_audit_update_record
;
2024-01-30 deposited with the CCDC.	2024-05-29 downloaded from the CCDC.
;
_cell_angle_alpha 90
_cell_angle_beta 93.364(1)
_cell_angle_gamma 90
_cell_formula_units_Z 4
_cell_length_a 8.9077(1)
_cell_length_b 9.1847(1)
_cell_length_c 18.1367(2)
_cell_measurement_reflns_used 14033
_cell_measurement_temperature 133(2)
_cell_measurement_theta_max 78.8
_cell_measurement_theta_min 2.3
_cell_volume 1481.29(3)
_computing_cell_refinement 'CrysAlisPro 1.171.42.89a (Rigaku OD, 2023)'
_computing_data_collection 'CrysAlisPro 1.171.42.89a (Rigaku OD, 2023)'
_computing_data_reduction 'CrysAlisPro 1.171.42.89a (Rigaku OD, 2023)'
_computing_structure_refinement 'SHELXL-2014/7 (Sheldrick, 2014)'
_computing_structure_solution SHELXT
_diffrn_ambient_temperature 133(2)
_diffrn_detector 'Hybrid Pixel Array Detector'
_diffrn_detector_area_resol_mean 10.0000
_diffrn_detector_type 'HyPix-Arc 100'
_diffrn_measured_fraction_theta_full 0.996
_diffrn_measured_fraction_theta_max 0.989
_diffrn_measurement_device 'four-circle diffractometer'
_diffrn_measurement_device_type 'XtaLAB Synergy R, HyPix-Arc 100'
_diffrn_measurement_method 'omega scans, 0.5 deg.'
_diffrn_radiation_monochromator mirror
_diffrn_radiation_probe x-ray
_diffrn_radiation_type CuK\a
_diffrn_radiation_wavelength 1.54184
_diffrn_reflns_av_R_equivalents 0.0162
_diffrn_reflns_av_unetI/netI 0.0099
_diffrn_reflns_Laue_measured_fraction_full 0.996
_diffrn_reflns_Laue_measured_fraction_max 0.989
_diffrn_reflns_limit_h_max 11
_diffrn_reflns_limit_h_min -10
_diffrn_reflns_limit_k_max 11
_diffrn_reflns_limit_k_min -11
_diffrn_reflns_limit_l_max 18
_diffrn_reflns_limit_l_min -23
_diffrn_reflns_number 16484
_diffrn_reflns_point_group_measured_fraction_full 0.996
_diffrn_reflns_point_group_measured_fraction_max 0.989
_diffrn_reflns_theta_full 67.684
_diffrn_reflns_theta_max 79.309
_diffrn_reflns_theta_min 5.401
_diffrn_source 'Rotating-anode X-ray tube'
_diffrn_source_type 'PhotonJet R (Cu) X-ray Source'
_exptl_absorpt_coefficient_mu 5.035
_exptl_absorpt_correction_T_max 1.00000
_exptl_absorpt_correction_T_min 0.76337
_exptl_absorpt_correction_type multi-scan
_exptl_absorpt_process_details
;
CrysAlisPro 1.171.42.89a (Rigaku Oxford Diffraction, 2023)
Empirical absorption correction using spherical harmonics,
implemented in SCALE3 ABSPACK scaling algorithm.
;
_exptl_crystal_colour colourless
_exptl_crystal_density_diffrn 1.562
_exptl_crystal_description blocks
_exptl_crystal_F_000 704
_exptl_crystal_size_max 0.183
_exptl_crystal_size_mid 0.142
_exptl_crystal_size_min 0.131
_refine_diff_density_max 0.331
_refine_diff_density_min -0.308
_refine_diff_density_rms 0.050
_refine_ls_extinction_coef 0.00182(12)
_refine_ls_extinction_expression Fc^*^=kFc[1+0.001xFc^2^\l^3^/sin(2\q)]^-1/4^
_refine_ls_extinction_method 'SHELXL-2014/7 (Sheldrick 2014)'
_refine_ls_goodness_of_fit_ref 1.089
_refine_ls_hydrogen_treatment mixed
_refine_ls_matrix_type full
_refine_ls_number_parameters 188
_refine_ls_number_reflns 3177
_refine_ls_number_restraints 2
_refine_ls_restrained_S_all 1.089
_refine_ls_R_factor_all 0.0203
_refine_ls_R_factor_gt 0.0202
_refine_ls_shift/su_max 0.001
_refine_ls_shift/su_mean 0.000
_refine_ls_structure_factor_coef Fsqd
_refine_ls_weighting_details 'w=1/[\s^2^(Fo^2^)+(0.0219P)^2^+1.1270P] where P=(Fo^2^+2Fc^2^)/3'
_refine_ls_weighting_scheme calc
_refine_ls_wR_factor_gt 0.0512
_refine_ls_wR_factor_ref 0.0513
_reflns_Friedel_coverage 0.000
_reflns_number_gt 3161
_reflns_number_total 3177
_reflns_threshold_expression 'I > 2\s(I)'
_cod_data_source_file d4ra02531h2.cif
_cod_data_source_block sb1527_hy
_cod_original_sg_symbol_H-M 'P 21/n'
_cod_database_code 7248910
_shelx_shelxl_version_number 2014/7
_shelx_space_group_comment
;
The symmetry employed for this shelxl refinement is uniquely defined
by the following loop, which should always be used as a source of
symmetry information in preference to the above space-group names.
They are only intended as comments.
;
_shelx_estimated_absorpt_t_min 0.459
_shelx_estimated_absorpt_t_max 0.558

loop_
_space_group_symop_operation_xyz
'x, y, z'
'-x+1/2, y+1/2, -z+1/2'
'-x, -y, -z'
'x-1/2, -y-1/2, z-1/2'

loop_
_atom_site_label
_atom_site_type_symbol
_atom_site_fract_x
_atom_site_fract_y
_atom_site_fract_z
_atom_site_U_iso_or_equiv
_atom_site_adp_type
_atom_site_occupancy
_atom_site_site_symmetry_order
_atom_site_calc_flag
_atom_site_refinement_flags_posn
_atom_site_refinement_flags_adp
_atom_site_refinement_flags_occupancy
_atom_site_disorder_assembly
_atom_site_disorder_group
Br1 Br 0.25957(2) 0.31608(2) 0.44651(2) 0.01901(7) Uani 1 1 d . . . . .
S1 S 0.87653(4) 0.32924(4) 0.46049(2) 0.01815(9) Uani 1 1 d . . . . .
C2 C 0.68364(16) 0.34164(16) 0.46581(8) 0.0162(3) Uani 1 1 d . . . . .
N3 N 0.59958(13) 0.40419(14) 0.41130(6) 0.0174(2) Uani 1 1 d D . . . .
H3 H 0.5028(16) 0.395(2) 0.4142(10) 0.021 Uiso 1 1 d D U . . .
N4 N 0.64107(13) 0.42265(14) 0.33889(6) 0.0173(2) Uani 1 1 d . . . . .
C5 C 0.78026(15) 0.45212(16) 0.33009(8) 0.0165(3) Uani 1 1 d . . . . .
C6 C 0.89042(16) 0.47704(17) 0.39483(8) 0.0188(3) Uani 1 1 d . . . . .
H6A H 0.8683 0.5708 0.4189 0.023 Uiso 1 1 calc R U . . .
H6B H 0.9938 0.4817 0.3777 0.023 Uiso 1 1 calc R U . . .
N21 N 0.61397(14) 0.28836(14) 0.52253(7) 0.0174(2) Uani 1 1 d D . . . .
H21 H 0.5178(17) 0.291(2) 0.5179(10) 0.021 Uiso 1 1 d D U . . .
C21 C 0.68529(16) 0.23158(16) 0.58919(8) 0.0179(3) Uani 1 1 d . . . . .
C22 C 0.79148(17) 0.12128(17) 0.58685(9) 0.0227(3) Uani 1 1 d . . . . .
H22 H 0.8188 0.0830 0.5409 0.027 Uiso 1 1 calc R U . . .
C23 C 0.85738(18) 0.06763(19) 0.65280(10) 0.0291(4) Uani 1 1 d . . . . .
H23 H 0.9317 -0.0065 0.6520 0.035 Uiso 1 1 calc R U . . .
C24 C 0.81487(19) 0.12212(19) 0.71968(9) 0.0295(4) Uani 1 1 d . . . . .
H24 H 0.8608 0.0858 0.7646 0.035 Uiso 1 1 calc R U . . .
C25 C 0.7058(2) 0.22914(18) 0.72140(9) 0.0269(3) Uani 1 1 d . . . . .
H25 H 0.6756 0.2646 0.7675 0.032 Uiso 1 1 calc R U . . .
C26 C 0.64039(18) 0.28487(17) 0.65599(8) 0.0208(3) Uani 1 1 d . . . . .
H26 H 0.5658 0.3586 0.6570 0.025 Uiso 1 1 calc R U . . .
C51 C 0.82514(16) 0.46556(16) 0.25336(8) 0.0174(3) Uani 1 1 d . . . . .
C52 C 0.94752(17) 0.55150(17) 0.23639(9) 0.0209(3) Uani 1 1 d . . . . .
H52 H 1.0068 0.5978 0.2748 0.025 Uiso 1 1 calc R U . . .
C53 C 0.98283(18) 0.56951(18) 0.16333(9) 0.0254(3) Uani 1 1 d . . . . .
H53 H 1.0652 0.6293 0.1518 0.030 Uiso 1 1 calc R U . . .
C54 C 0.89789(19) 0.50030(19) 0.10735(9) 0.0272(3) Uani 1 1 d . . . . .
H54 H 0.9223 0.5129 0.0575 0.033 Uiso 1 1 calc R U . . .
C55 C 0.77736(19) 0.41260(19) 0.12366(9) 0.0267(3) Uani 1 1 d . . . . .
H55 H 0.7200 0.3646 0.0851 0.032 Uiso 1 1 calc R U . . .
C56 C 0.74090(17) 0.39518(18) 0.19642(8) 0.0221(3) Uani 1 1 d . . . . .
H56 H 0.6584 0.3352 0.2076 0.027 Uiso 1 1 calc R U . . .

loop_
_atom_site_aniso_label
_atom_site_aniso_U_11
_atom_site_aniso_U_22
_atom_site_aniso_U_33
_atom_site_aniso_U_23
_atom_site_aniso_U_13
_atom_site_aniso_U_12
Br1 0.01229(9) 0.02543(10) 0.01939(9) -0.00224(5) 0.00153(6) 0.00061(5)
S1 0.01144(16) 0.02432(19) 0.01845(17) 0.00136(13) -0.00117(12) 0.00033(12)
C2 0.0136(6) 0.0181(6) 0.0166(6) -0.0023(5) -0.0002(5) -0.0004(5)
N3 0.0112(5) 0.0264(6) 0.0146(6) 0.0014(5) 0.0004(4) -0.0006(5)
N4 0.0161(6) 0.0225(6) 0.0135(5) 0.0010(5) 0.0004(4) -0.0010(5)
C5 0.0150(6) 0.0170(6) 0.0172(7) 0.0001(5) -0.0001(5) -0.0008(5)
C6 0.0149(6) 0.0225(7) 0.0190(7) 0.0000(6) 0.0004(5) -0.0033(5)
N21 0.0119(6) 0.0240(6) 0.0160(6) 0.0015(5) -0.0005(4) 0.0004(5)
C21 0.0152(6) 0.0196(7) 0.0184(7) 0.0026(5) -0.0026(5) -0.0030(5)
C22 0.0177(7) 0.0235(8) 0.0269(8) 0.0033(6) 0.0010(6) -0.0001(6)
C23 0.0198(7) 0.0251(8) 0.0416(10) 0.0099(7) -0.0060(7) -0.0001(6)
C24 0.0308(9) 0.0280(8) 0.0280(8) 0.0107(7) -0.0135(7) -0.0091(7)
C25 0.0367(9) 0.0238(8) 0.0194(7) 0.0014(6) -0.0053(6) -0.0089(7)
C26 0.0249(7) 0.0173(7) 0.0198(7) 0.0011(6) -0.0017(6) -0.0022(6)
C51 0.0161(6) 0.0179(7) 0.0183(7) 0.0015(5) 0.0025(5) 0.0022(5)
C52 0.0183(7) 0.0192(7) 0.0256(7) 0.0023(6) 0.0041(6) 0.0004(6)
C53 0.0230(8) 0.0219(8) 0.0322(8) 0.0097(6) 0.0104(6) 0.0042(6)
C54 0.0314(8) 0.0299(8) 0.0214(7) 0.0086(6) 0.0099(6) 0.0112(7)
C55 0.0304(8) 0.0313(9) 0.0184(7) -0.0006(6) 0.0007(6) 0.0044(7)
C56 0.0209(7) 0.0256(8) 0.0200(7) 0.0009(6) 0.0015(6) -0.0015(6)

loop_
_atom_type_symbol
_atom_type_description
_atom_type_scat_dispersion_real
_atom_type_scat_dispersion_imag
_atom_type_scat_source
C C 0.0181 0.0091 'International Tables Vol C Tables 4.2.6.8 and 6.1.1.4'
H H 0.0000 0.0000 'International Tables Vol C Tables 4.2.6.8 and 6.1.1.4'
Br Br -0.6763 1.2805 'International Tables Vol C Tables 4.2.6.8 and 6.1.1.4'
N N 0.0311 0.0180 'International Tables Vol C Tables 4.2.6.8 and 6.1.1.4'
S S 0.3331 0.5567 'International Tables Vol C Tables 4.2.6.8 and 6.1.1.4'

loop_
_geom_angle_atom_site_label_1
_geom_angle_atom_site_label_2
_geom_angle_atom_site_label_3
_geom_angle
_geom_angle_site_symmetry_1
_geom_angle_site_symmetry_3
_geom_angle_publ_flag
C2 S1 C6 95.36(7) . . ?
N21 C2 N3 117.77(13) . . ?
N21 C2 S1 122.04(11) . . ?
N3 C2 S1 120.19(11) . . ?
C2 N3 N4 125.55(12) . . ?
C2 N3 H3 115.5(12) . . ?
N4 N3 H3 112.7(12) . . ?
C5 N4 N3 116.88(12) . . ?
N4 C5 C51 116.78(12) . . ?
N4 C5 C6 121.62(13) . . ?
C51 C5 C6 121.57(12) . . ?
C5 C6 S1 109.41(10) . . ?
C5 C6 H6A 109.8 . . ?
S1 C6 H6A 109.8 . . ?
C5 C6 H6B 109.8 . . ?
S1 C6 H6B 109.8 . . ?
H6A C6 H6B 108.2 . . ?
C2 N21 C21 125.83(12) . . ?
C2 N21 H21 115.1(12) . . ?
C21 N21 H21 119.0(12) . . ?
C26 C21 C22 121.06(14) . . ?
C26 C21 N21 118.22(13) . . ?
C22 C21 N21 120.65(13) . . ?
C21 C22 C23 119.08(15) . . ?
C21 C22 H22 120.5 . . ?
C23 C22 H22 120.5 . . ?
C24 C23 C22 120.11(16) . . ?
C24 C23 H23 119.9 . . ?
C22 C23 H23 119.9 . . ?
C25 C24 C23 120.32(15) . . ?
C25 C24 H24 119.8 . . ?
C23 C24 H24 119.8 . . ?
C24 C25 C26 120.17(16) . . ?
C24 C25 H25 119.9 . . ?
C26 C25 H25 119.9 . . ?
C21 C26 C25 119.22(15) . . ?
C21 C26 H26 120.4 . . ?
C25 C26 H26 120.4 . . ?
C52 C51 C56 119.39(14) . . ?
C52 C51 C5 120.94(13) . . ?
C56 C51 C5 119.63(13) . . ?
C53 C52 C51 120.10(15) . . ?
C53 C52 H52 120.0 . . ?
C51 C52 H52 120.0 . . ?
C54 C53 C52 120.00(15) . . ?
C54 C53 H53 120.0 . . ?
C52 C53 H53 120.0 . . ?
C53 C54 C55 120.42(14) . . ?
C53 C54 H54 119.8 . . ?
C55 C54 H54 119.8 . . ?
C56 C55 C54 119.82(15) . . ?
C56 C55 H55 120.1 . . ?
C54 C55 H55 120.1 . . ?
C55 C56 C51 120.26(15) . . ?
C55 C56 H56 119.9 . . ?
C51 C56 H56 119.9 . . ?

loop_
_geom_bond_atom_site_label_1
_geom_bond_atom_site_label_2
_geom_bond_distance
_geom_bond_site_symmetry_2
_geom_bond_publ_flag
S1 C2 1.7304(14) . ?
S1 C6 1.8148(15) . ?
C2 N21 1.3259(19) . ?
C2 N3 1.3346(18) . ?
N3 N4 1.3954(16) . ?
N3 H3 0.871(14) . ?
N4 C5 1.2880(18) . ?
C5 C51 1.4753(19) . ?
C5 C6 1.5029(19) . ?
C6 H6A 0.9900 . ?
C6 H6B 0.9900 . ?
N21 C21 1.4306(18) . ?
N21 H21 0.857(15) . ?
C21 C26 1.387(2) . ?
C21 C22 1.388(2) . ?
C22 C23 1.391(2) . ?
C22 H22 0.9500 . ?
C23 C24 1.385(3) . ?
C23 H23 0.9500 . ?
C24 C25 1.384(3) . ?
C24 H24 0.9500 . ?
C25 C26 1.388(2) . ?
C25 H25 0.9500 . ?
C26 H26 0.9500 . ?
C51 C52 1.395(2) . ?
C51 C56 1.399(2) . ?
C52 C53 1.390(2) . ?
C52 H52 0.9500 . ?
C53 C54 1.385(3) . ?
C53 H53 0.9500 . ?
C54 C55 1.388(2) . ?
C54 H54 0.9500 . ?
C55 C56 1.386(2) . ?
C55 H55 0.9500 . ?
C56 H56 0.9500 . ?

loop_
_geom_hbond_atom_site_label_D
_geom_hbond_atom_site_label_H
_geom_hbond_atom_site_label_A
_geom_hbond_distance_DH
_geom_hbond_distance_HA
_geom_hbond_distance_DA
_geom_hbond_angle_DHA
_geom_hbond_site_symmetry_A
N3 H3 Br1 0.871(14) 2.391(15) 3.2346(12) 163.3(17) .
N21 H21 Br1 0.857(15) 2.583(15) 3.3795(12) 155.2(16) .

loop_
_geom_torsion_atom_site_label_1
_geom_torsion_atom_site_label_2
_geom_torsion_atom_site_label_3
_geom_torsion_atom_site_label_4
_geom_torsion
_geom_torsion_site_symmetry_1
_geom_torsion_site_symmetry_2
_geom_torsion_site_symmetry_3
_geom_torsion_site_symmetry_4
_geom_torsion_publ_flag
C6 S1 C2 N21 -159.15(13) . . . . ?
C6 S1 C2 N3 21.95(13) . . . . ?
N21 C2 N3 N4 -157.72(13) . . . . ?
S1 C2 N3 N4 21.2(2) . . . . ?
C2 N3 N4 C5 -36.6(2) . . . . ?
N3 N4 C5 C51 177.54(12) . . . . ?
N3 N4 C5 C6 -4.6(2) . . . . ?
N4 C5 C6 S1 50.04(17) . . . . ?
C51 C5 C6 S1 -132.24(12) . . . . ?
C2 S1 C6 C5 -51.66(11) . . . . ?
N3 C2 N21 C21 -173.04(14) . . . . ?
S1 C2 N21 C21 8.0(2) . . . . ?
C2 N21 C21 C26 128.30(16) . . . . ?
C2 N21 C21 C22 -54.7(2) . . . . ?
C26 C21 C22 C23 -2.4(2) . . . . ?
N21 C21 C22 C23 -179.32(14) . . . . ?
C21 C22 C23 C24 1.3(2) . . . . ?
C22 C23 C24 C25 0.6(2) . . . . ?
C23 C24 C25 C26 -1.4(2) . . . . ?
C22 C21 C26 C25 1.6(2) . . . . ?
N21 C21 C26 C25 178.65(14) . . . . ?
C24 C25 C26 C21 0.3(2) . . . . ?
N4 C5 C51 C52 153.46(14) . . . . ?
C6 C5 C51 C52 -24.4(2) . . . . ?
N4 C5 C51 C56 -24.4(2) . . . . ?
C6 C5 C51 C56 157.81(14) . . . . ?
C56 C51 C52 C53 1.5(2) . . . . ?
C5 C51 C52 C53 -176.31(14) . . . . ?
C51 C52 C53 C54 -1.0(2) . . . . ?
C52 C53 C54 C55 -0.1(2) . . . . ?
C53 C54 C55 C56 0.6(2) . . . . ?
C54 C55 C56 C51 0.0(2) . . . . ?
C52 C51 C56 C55 -1.0(2) . . . . ?
C5 C51 C56 C55 176.84(14) . . . . ?
